data_1518526
loop_
_publ_author_name
'Surampudi, S.'
'Yeh, M.-L.'
'Siegler, M. A.'
'Hardigree, J. F. Martinez'
'Kasl, T. A.'
'Katz, H. E.'
'Klausen, R. S.'

_publ_section_title
;
 Increased carrier mobility in end-functionalized oligosilanes
;
_journal_issue 3
_journal_name_full 'Chem. Sci.'
_journal_page_first 1905
_journal_paper_doi 10.1039/C4SC03274H
_journal_volume 6
_journal_year 2015
_chemical_formula_moiety 'C12 H11 N O2'
_chemical_formula_sum 'C12 H11 N O2'
_chemical_formula_weight 201.22
_chemical_name_systematic 'methyl (E)-2-cyano-3-(p-tolyl)acrylate'
_space_group_crystal_system triclinic
_space_group_IT_number 2
_space_group_name_Hall '-P 1'
_space_group_name_H-M_alt 'P -1'
_symmetry_space_group_name_Hall '-P 1'
_symmetry_space_group_name_H-M 'P -1'
_atom_sites_solution_hydrogens geom
_atom_sites_solution_primary direct
_atom_sites_solution_secondary difmap
_audit_creation_method SHELXL-2013
_audit_update_record
;
2014-10-24 deposited with the CCDC.
2015-01-05 downloaded from the CCDC.
;
_cell_angle_alpha 71.955(5)
_cell_angle_beta 89.514(4)
_cell_angle_gamma 80.992(4)
_cell_formula_units_Z 2
_cell_length_a 4.00444(19)
_cell_length_b 11.1381(6)
_cell_length_c 12.2020(7)
_cell_measurement_reflns_used 3345
_cell_measurement_temperature 110(2)
_cell_measurement_theta_max 28.67
_cell_measurement_theta_min 2.22
_cell_volume 510.62(5)
_computing_cell_refinement
;
CrysAlisPro, Agilent Technologies,
Version 1.171.36.24 (release 03-12-2012 CrysAlis171 .NET)
(compiled Dec  3 2012,18:21:49)
;
_computing_data_collection
;
CrysAlisPro, Agilent Technologies,
Version 1.171.36.24 (release 03-12-2012 CrysAlis171 .NET)
(compiled Dec  3 2012,18:21:49)
;
_computing_data_reduction
;
CrysAlisPro, Agilent Technologies,
Version 1.171.36.24 (release 03-12-2012 CrysAlis171 .NET)
(compiled Dec  3 2012,18:21:49)
;
_computing_molecular_graphics 'SHELXTL v6.10 (Sheldrick, 2008)'
_computing_publication_material 'SHELXTL v6.10 (Sheldrick, 2008)'
_computing_structure_refinement 'SHELXL-2013 (Sheldrick, 2013)'
_computing_structure_solution 'SHELXS-2013 (Sheldrick, 2013)'
_diffrn_ambient_temperature 110(2)
_diffrn_measured_fraction_theta_full 0.997
_diffrn_measured_fraction_theta_max 0.999
_diffrn_measurement_device_type 'Goniometer KM4/Xcalibur, detector: Sapphire3'
_diffrn_measurement_method '\w scans'
_diffrn_radiation_monochromator graphite
_diffrn_radiation_source 'Enhance (Mo) X-ray Source'
_diffrn_radiation_type MoK\a
_diffrn_radiation_wavelength 0.71073
_diffrn_reflns_av_R_equivalents 0.0374
_diffrn_reflns_av_unetI/netI 0.0373
_diffrn_reflns_Laue_measured_fraction_full 0.997
_diffrn_reflns_Laue_measured_fraction_max 0.999
_diffrn_reflns_limit_h_max 5
_diffrn_reflns_limit_h_min -5
_diffrn_reflns_limit_k_max 14
_diffrn_reflns_limit_k_min -14
_diffrn_reflns_limit_l_max 15
_diffrn_reflns_limit_l_min -15
_diffrn_reflns_number 7897
_diffrn_reflns_point_group_measured_fraction_full 0.997
_diffrn_reflns_point_group_measured_fraction_max 0.999
_diffrn_reflns_theta_full 25.242
_diffrn_reflns_theta_max 27.499
_diffrn_reflns_theta_min 3.005
_exptl_absorpt_coefficient_mu 0.090
_exptl_absorpt_correction_T_max 0.991
_exptl_absorpt_correction_T_min 0.977
_exptl_absorpt_correction_type analytical
_exptl_absorpt_process_details
;
CrysAlisPro, Agilent Technologies,
Version 1.171.36.24 (release 03-12-2012 CrysAlis171 .NET)
(compiled Dec  3 2012,18:21:49)
Analytical numeric absorption correction using a multifaceted crystal
            model based on expressions derived by R.C. Clark & J.S. Reid.
(Clark, R. C. & Reid, J. S. (1995). Acta Cryst. A51, 887-897)
;
_exptl_crystal_colour colorless
_exptl_crystal_density_diffrn 1.309
_exptl_crystal_description block
_exptl_crystal_F_000 212
_exptl_crystal_size_max 0.36
_exptl_crystal_size_mid 0.19
_exptl_crystal_size_min 0.12
_refine_diff_density_max 0.213
_refine_diff_density_min -0.201
_refine_diff_density_rms 0.046
_refine_ls_extinction_method none
_refine_ls_goodness_of_fit_ref 1.083
_refine_ls_hydrogen_treatment constr
_refine_ls_matrix_type full
_refine_ls_number_parameters 138
_refine_ls_number_reflns 2342
_refine_ls_number_restraints 0
_refine_ls_restrained_S_all 1.083
_refine_ls_R_factor_all 0.0507
_refine_ls_R_factor_gt 0.0412
_refine_ls_shift/su_max 0.000
_refine_ls_shift/su_mean 0.000
_refine_ls_structure_factor_coef Fsqd
_refine_ls_weighting_details
;
 w=1/[\s^2^(Fo^2^)+(0.0546P)^2^+0.1016P]
 where P=(Fo^2^+2Fc^2^)/3
;
_refine_ls_weighting_scheme calc
_refine_ls_wR_factor_gt 0.1083
_refine_ls_wR_factor_ref 0.1126
_reflns_Friedel_coverage 0.000
_reflns_number_gt 1907
_reflns_number_total 2342
_reflns_threshold_expression 'I > 2\s(I)'
_cod_data_source_file c4sc03274h2.cif
_cod_data_source_block 1
_cod_depositor_comments 'Adding full bibliography for 1518526--1518529.cif.'
_cod_database_code 1518526
_shelx_space_group_comment
;
The symmetry employed for this shelxl refinement is uniquely defined
by the following loop, which should always be used as a source of
symmetry information in preference to the above space-group names.
They are only intended as comments.
;
_shelxl_version_number 2013-2

loop_
_space_group_symop_operation_xyz
'x, y, z'
'-x, -y, -z'

loop_
_atom_site_label
_atom_site_type_symbol
_atom_site_fract_x
_atom_site_fract_y
_atom_site_fract_z
_atom_site_U_iso_or_equiv
_atom_site_adp_type
_atom_site_occupancy
_atom_site_site_symmetry_order
_atom_site_calc_flag
_atom_site_refinement_flags_posn
_atom_site_refinement_flags_adp
C1 C 0.8527(3) -0.37269(13) 0.58489(11) 0.0256(3) Uani 1 1 d . .
H1A H 0.6811 -0.3756 0.6430 0.038 Uiso 1 1 calc R U
H1B H 1.0620 -0.3548 0.6131 0.038 Uiso 1 1 calc R U
H1C H 0.8973 -0.4553 0.5702 0.038 Uiso 1 1 calc R U
C2 C 0.7263(3) -0.26898(12) 0.47495(11) 0.0210(3) Uani 1 1 d . .
C3 C 0.7613(3) -0.14270(13) 0.45964(11) 0.0236(3) Uani 1 1 d . .
H3 H 0.8663 -0.1224 0.5197 0.028 Uiso 1 1 calc R U
C4 C 0.6472(3) -0.04582(12) 0.35913(11) 0.0228(3) Uani 1 1 d . .
H4 H 0.6752 0.0396 0.3509 0.027 Uiso 1 1 calc R U
C5 C 0.4897(3) -0.07314(11) 0.26894(10) 0.0188(3) Uani 1 1 d . .
C6 C 0.4529(3) -0.20010(11) 0.28486(11) 0.0209(3) Uani 1 1 d . .
H6 H 0.3463 -0.2209 0.2254 0.025 Uiso 1 1 calc R U
C7 C 0.5695(3) -0.29591(12) 0.38583(11) 0.0221(3) Uani 1 1 d . .
H7 H 0.5421 -0.3815 0.3945 0.027 Uiso 1 1 calc R U
C8 C 0.3520(3) 0.02103(12) 0.16092(11) 0.0196(3) Uani 1 1 d . .
H8 H 0.2388 -0.0126 0.1117 0.023 Uiso 1 1 calc R U
C9 C 0.3573(3) 0.14790(11) 0.11856(10) 0.0192(3) Uani 1 1 d . .
C10 C 0.5246(3) 0.21949(11) 0.17434(11) 0.0209(3) Uani 1 1 d . .
C11 C 0.1724(3) 0.22167(11) 0.00692(10) 0.0201(3) Uani 1 1 d . .
C12 C 0.0145(3) 0.42678(12) -0.12730(12) 0.0277(3) Uani 1 1 d . .
H12A H 0.0804 0.3939 -0.1915 0.042 Uiso 1 1 calc R U
H12B H 0.0643 0.5140 -0.1448 0.042 Uiso 1 1 calc R U
H12C H -0.2284 0.4275 -0.1162 0.042 Uiso 1 1 calc R U
N1 N 0.6612(3) 0.27817(11) 0.21641(10) 0.0288(3) Uani 1 1 d . .
O1 O 0.0105(3) 0.17618(9) -0.04813(8) 0.0282(2) Uani 1 1 d . .
O2 O 0.2021(2) 0.34551(8) -0.02326(7) 0.0230(2) Uani 1 1 d . .

loop_
_atom_site_aniso_label
_atom_site_aniso_U_11
_atom_site_aniso_U_22
_atom_site_aniso_U_33
_atom_site_aniso_U_23
_atom_site_aniso_U_13
_atom_site_aniso_U_12
C1 0.0271(7) 0.0252(7) 0.0222(7) -0.0050(5) -0.0041(5) -0.0015(5)
C2 0.0181(6) 0.0236(6) 0.0199(6) -0.0060(5) 0.0012(5) -0.0012(5)
C3 0.0252(6) 0.0267(6) 0.0209(6) -0.0099(5) -0.0025(5) -0.0048(5)
C4 0.0268(6) 0.0199(6) 0.0235(6) -0.0081(5) -0.0008(5) -0.0063(5)
C5 0.0189(6) 0.0194(6) 0.0181(6) -0.0060(5) 0.0013(5) -0.0026(5)
C6 0.0229(6) 0.0208(6) 0.0200(6) -0.0076(5) -0.0014(5) -0.0040(5)
C7 0.0241(6) 0.0179(6) 0.0242(6) -0.0059(5) 0.0001(5) -0.0042(5)
C8 0.0208(6) 0.0195(6) 0.0192(6) -0.0067(5) 0.0012(5) -0.0039(5)
C9 0.0192(6) 0.0203(6) 0.0191(6) -0.0070(5) 0.0019(5) -0.0046(5)
C10 0.0213(6) 0.0180(6) 0.0221(6) -0.0043(5) 0.0019(5) -0.0032(5)
C11 0.0222(6) 0.0190(6) 0.0194(6) -0.0056(5) 0.0042(5) -0.0051(5)
C12 0.0322(7) 0.0201(6) 0.0257(7) 0.0002(5) -0.0045(6) -0.0042(5)
N1 0.0324(6) 0.0244(6) 0.0314(6) -0.0095(5) -0.0019(5) -0.0080(5)
O1 0.0395(5) 0.0218(5) 0.0235(5) -0.0047(4) -0.0073(4) -0.0098(4)
O2 0.0280(5) 0.0161(4) 0.0229(5) -0.0025(4) -0.0024(4) -0.0052(3)

loop_
_atom_type_symbol
_atom_type_description
_atom_type_scat_dispersion_real
_atom_type_scat_dispersion_imag
_atom_type_scat_source
C C 0.0033 0.0016 'International Tables Vol C Tables 4.2.6.8 and 6.1.1.4'
H H 0.0000 0.0000 'International Tables Vol C Tables 4.2.6.8 and 6.1.1.4'
N N 0.0061 0.0033 'International Tables Vol C Tables 4.2.6.8 and 6.1.1.4'
O O 0.0106 0.0060 'International Tables Vol C Tables 4.2.6.8 and 6.1.1.4'

loop_
_geom_angle_atom_site_label_1
_geom_angle_atom_site_label_2
_geom_angle_atom_site_label_3
_geom_angle
C2 C1 H1A 109.5
C2 C1 H1B 109.5
H1A C1 H1B 109.5
C2 C1 H1C 109.5
H1A C1 H1C 109.5
H1B C1 H1C 109.5
C3 C2 C7 117.99(11)
C3 C2 C1 120.70(11)
C7 C2 C1 121.31(11)
C4 C3 C2 121.64(11)
C4 C3 H3 119.2
C2 C3 H3 119.2
C3 C4 C5 120.35(11)
C3 C4 H4 119.8
C5 C4 H4 119.8
C6 C5 C4 117.89(11)
C6 C5 C8 116.87(11)
C4 C5 C8 125.22(11)
C7 C6 C5 121.01(11)
C7 C6 H6 119.5
C5 C6 H6 119.5
C6 C7 C2 121.12(11)
C6 C7 H7 119.4
C2 C7 H7 119.4
C9 C8 C5 131.10(12)
C9 C8 H8 114.5
C5 C8 H8 114.5
C8 C9 C10 124.89(12)
C8 C9 C11 118.68(11)
C10 C9 C11 116.42(10)
N1 C10 C9 178.37(13)
O1 C11 O2 124.25(11)
O1 C11 C9 124.29(11)
O2 C11 C9 111.44(10)
O2 C12 H12A 109.5
O2 C12 H12B 109.5
H12A C12 H12B 109.5
O2 C12 H12C 109.5
H12A C12 H12C 109.5
H12B C12 H12C 109.5
C11 O2 C12 115.66(10)

loop_
_geom_bond_atom_site_label_1
_geom_bond_atom_site_label_2
_geom_bond_distance
C1 C2 1.5028(17)
C1 H1A 0.9800
C1 H1B 0.9800
C1 H1C 0.9800
C2 C3 1.3896(18)
C2 C7 1.3928(18)
C3 C4 1.3831(17)
C3 H3 0.9500
C4 C5 1.4073(17)
C4 H4 0.9500
C5 C6 1.3977(16)
C5 C8 1.4548(17)
C6 C7 1.3834(17)
C6 H6 0.9500
C7 H7 0.9500
C8 C9 1.3495(17)
C8 H8 0.9500
C9 C10 1.4350(16)
C9 C11 1.4874(17)
C10 N1 1.1464(16)
C11 O1 1.2039(15)
C11 O2 1.3373(14)
C12 O2 1.4445(15)
C12 H12A 0.9800
C12 H12B 0.9800
C12 H12C 0.9800

loop_
_geom_torsion_atom_site_label_1
_geom_torsion_atom_site_label_2
_geom_torsion_atom_site_label_3
_geom_torsion_atom_site_label_4
_geom_torsion
C7 C2 C3 C4 -0.42(19)
C1 C2 C3 C4 179.94(11)
C2 C3 C4 C5 0.23(19)
C3 C4 C5 C6 0.17(18)
C3 C4 C5 C8 178.28(11)
C4 C5 C6 C7 -0.37(18)
C8 C5 C6 C7 -178.63(11)
C5 C6 C7 C2 0.17(19)
C3 C2 C7 C6 0.22(18)
C1 C2 C7 C6 179.86(11)
C6 C5 C8 C9 -177.29(12)
C4 C5 C8 C9 4.6(2)
C5 C8 C9 C10 2.8(2)
C5 C8 C9 C11 -176.01(11)
C8 C9 C11 O1 1.50(19)
C10 C9 C11 O1 -177.37(12)
C8 C9 C11 O2 -179.94(10)
C10 C9 C11 O2 1.18(15)
O1 C11 O2 C12 2.05(17)
C9 C11 O2 C12 -176.50(10)
